data_4121230
loop_
_publ_author_name
'Robert J. Sharpe'
'Justin T. Malinowski'
'Jeffrey S. Johnson'

_publ_contact_author_name
;
;
_publ_section_title
;
 Asymmetric Synthesis of the Aminocyclitol Pactamycin, a Universal
 Translocation Inhibitor
;
_journal_name_full 'Journal of the American Chemical Society'
_journal_page_first 17990
_journal_page_last 17998
_journal_paper_doi 10.1021/ja409944u
_journal_volume 135
_journal_year 2013
_chemical_absolute_configuration unk
_chemical_formula_moiety 'C19 H24 N2 O5'
_chemical_formula_sum 'C19 H24 N2 O5'
_chemical_formula_weight 360.40
_chemical_name_systematic
;
 ? 
;
_space_group_crystal_system orthorhombic
_space_group_IT_number 19
_space_group_name_Hall 'P 2ac 2ab'
_space_group_name_H-M_alt 'P 21 21 21'
_symmetry_space_group_name_Hall 'P 2ac 2ab'
_symmetry_space_group_name_H-M 'P 21 21 21'
_atom_sites_solution_hydrogens geom
_atom_sites_solution_primary iterative
_atom_sites_solution_secondary difmap
_audit_creation_date 2012-06-01
_audit_creation_method
;
  Olex2 1.2-beta
  (compiled May  9 2012 12:37:22, GUI svn.r4230)
;
_cell_angle_alpha 90.00
_cell_angle_beta 90.00
_cell_angle_gamma 90.00
_cell_formula_units_Z 4
_cell_length_a 8.4499(4)
_cell_length_b 10.6190(7)
_cell_length_c 21.3899(10)
_cell_measurement_reflns_used 910
_cell_measurement_temperature 100(2)
_cell_measurement_theta_max 70.15
_cell_measurement_theta_min 4.13
_cell_volume 1919.30(18)
_computing_molecular_graphics
;
O. V. Dolomanov, L. J. Bourhis, R. J. Gildea, J. A. K. Howard and H. Puschmann,
OLEX2: a complete structure solution, refinement and analysis program.
J. Appl. Cryst. (2009). 42, 339-341.
;
_computing_publication_material
;
O. V. Dolomanov, L. J. Bourhis, R. J. Gildea, J. A. K. Howard and H. Puschmann,
OLEX2: a complete structure solution, refinement and analysis program.
J. Appl. Cryst. (2009). 42, 339-341.
;
_computing_structure_refinement
;
XL, G.M. Sheldrick, Acta Cryst.
(2008). A64, 112-122
;
_computing_structure_solution
;
olex2.solve (L.J. Bourhis, O.V. Dolomanov, R.J. Gildea, J.A.K. Howard,
H. Puschmann, in preparation, 2011)
;
_diffrn_ambient_temperature 100.15
_diffrn_measured_fraction_theta_full 0.807
_diffrn_measured_fraction_theta_max 0.808
_diffrn_measurement_device_type 'Bruker APEX-II CCD'
_diffrn_measurement_method '\f and \w scans'
_diffrn_radiation_monochromator graphite
_diffrn_radiation_type CuK\a
_diffrn_radiation_wavelength 1.54178
_diffrn_reflns_av_R_equivalents 0.0157
_diffrn_reflns_av_unetI/netI 0.0403
_diffrn_reflns_limit_h_max 9
_diffrn_reflns_limit_h_min -9
_diffrn_reflns_limit_k_max 8
_diffrn_reflns_limit_k_min -11
_diffrn_reflns_limit_l_max 16
_diffrn_reflns_limit_l_min -23
_diffrn_reflns_number 2801
_diffrn_reflns_theta_full 70.15
_diffrn_reflns_theta_max 70.15
_diffrn_reflns_theta_min 4.65
_diffrn_source 'fine-focus sealed tube'
_diffrn_standards_number 0
_exptl_absorpt_coefficient_mu 0.748
_exptl_absorpt_correction_T_max 0.7533
_exptl_absorpt_correction_T_min 0.6668
_exptl_absorpt_correction_type none
_exptl_absorpt_process_details
;
SADABS-2008/1 (Bruker,2008) was used for absorption correction.
wR2(int) was 0.0620 before and 0.0329 after correction.
The Ratio of minimum to maximum transmission is 0.8852.
The \l/2 correction factor is 0.0015.
;
_exptl_crystal_colour colourless
_exptl_crystal_density_diffrn 1.247
_exptl_crystal_description block
_exptl_crystal_F_000 768
_refine_diff_density_max 0.206
_refine_diff_density_min -0.215
_refine_diff_density_rms 0.046
_refine_ls_abs_structure_details 'Flack H D (1983), Acta Cryst. A39, 876-881'
_refine_ls_abs_structure_Flack -0.2(3)
_refine_ls_extinction_method none
_refine_ls_goodness_of_fit_ref 1.043
_refine_ls_hydrogen_treatment mixed
_refine_ls_matrix_type full
_refine_ls_number_parameters 240
_refine_ls_number_reflns 2475
_refine_ls_number_restraints 0
_refine_ls_restrained_S_all 1.043
_refine_ls_R_factor_all 0.0470
_refine_ls_R_factor_gt 0.0417
_refine_ls_shift/su_max 0.000
_refine_ls_shift/su_mean 0.000
_refine_ls_structure_factor_coef Fsqd
_refine_ls_weighting_details 'calc w=1/[\s^2^(Fo^2^)+(0.0648P)^2^+0.1338P] where P=(Fo^2^+2Fc^2^)/3'
_refine_ls_weighting_scheme calc
_refine_ls_wR_factor_gt 0.1031
_refine_ls_wR_factor_ref 0.1082
_reflns_number_gt 2253
_reflns_number_total 2475
_reflns_threshold_expression >2sigma(I)
_cod_data_source_file ja409944u_si_002.cif
_cod_data_source_block x1206001
_cod_database_code 4121230

loop_
_space_group_symop_id
_space_group_symop_operation_xyz
1 'x, y, z'
2 '-x+1/2, -y, z+1/2'
3 'x+1/2, -y+1/2, -z'
4 '-x, y+1/2, -z+1/2'

loop_
_atom_site_label
_atom_site_type_symbol
_atom_site_fract_x
_atom_site_fract_y
_atom_site_fract_z
_atom_site_U_iso_or_equiv
_atom_site_adp_type
_atom_site_occupancy
_atom_site_symmetry_multiplicity
_atom_site_calc_flag
_atom_site_refinement_flags
O1 O 0.1469(2) 0.49398(18) 0.40169(9) 0.0244(5) Uani 1 1 d .
O2 O 0.6509(3) 0.54412(19) 0.51211(9) 0.0269(5) Uani 1 1 d .
O3 O 0.6094(2) 0.68827(17) 0.24739(9) 0.0208(4) Uani 1 1 d .
H3 H 0.5432 0.6885 0.2181 0.031 Uiso 1 1 calc R
O4 O 0.3655(3) 0.73179(18) 0.34313(9) 0.0252(5) Uani 1 1 d .
C5 C 0.5636(3) 0.3945(3) 0.43420(12) 0.0181(5) Uani 1 1 d .
H5 H 0.5722 0.3118 0.4176 0.022 Uiso 1 1 calc R
O6 O 0.3690(2) 0.65097(18) 0.17073(8) 0.0226(4) Uani 1 1 d .
C7 C 0.2179(3) 0.4153(3) 0.35887(11) 0.0194(6) Uani 1 1 d .
C8 C 0.3097(3) 0.6553(3) 0.30745(12) 0.0201(6) Uani 1 1 d .
N9 N 0.3517(3) 0.4766(2) 0.23270(9) 0.0173(5) Uani 1 1 d .
H9 H 0.3282 0.3960 0.2349 0.021 Uiso 1 1 calc R
C10 C 0.1138(3) 0.3266(3) 0.34023(13) 0.0227(6) Uani 1 1 d .
H10 H 0.1328 0.2612 0.3109 0.027 Uiso 1 1 calc R
C11 C 0.6470(3) 0.4215(3) 0.49153(12) 0.0199(6) Uani 1 1 d .
N12 N 0.2682(3) 0.4718(2) 0.12963(10) 0.0233(5) Uani 1 1 d .
C13 C 0.7294(4) 0.3476(3) 0.53163(13) 0.0265(6) Uani 1 1 d .
H13 H 0.7448 0.2593 0.5283 0.032 Uiso 1 1 calc R
C14 C -0.0042(3) 0.4517(3) 0.40940(14) 0.0288(7) Uani 1 1 d .
H14 H -0.0799 0.4888 0.4365 0.035 Uiso 1 1 calc R
C15 C 0.6909(3) 0.4720(3) 0.26094(12) 0.0210(6) Uani 1 1 d .
H15A H 0.6598 0.4506 0.2181 0.032 Uiso 1 1 calc R
H15B H 0.6783 0.3979 0.2878 0.032 Uiso 1 1 calc R
H15C H 0.8018 0.4990 0.2614 0.032 Uiso 1 1 calc R
C16 C 0.5870(3) 0.5778(3) 0.28496(12) 0.0186(6) Uani 1 1 d .
H16 H 0.6234 0.5985 0.3282 0.022 Uiso 1 1 calc R
C17 C 0.7885(4) 0.4276(3) 0.57960(13) 0.0329(7) Uani 1 1 d .
H17 H 0.8514 0.4031 0.6143 0.040 Uiso 1 1 calc R
C18 C 0.4756(3) 0.4770(3) 0.40306(11) 0.0177(5) Uani 1 1 d .
H18 H 0.4677 0.5608 0.4183 0.021 Uiso 1 1 calc R
C19 C -0.0312(3) 0.3501(3) 0.37324(14) 0.0275(7) Uani 1 1 d .
H19 H -0.1269 0.3035 0.3702 0.033 Uiso 1 1 calc R
C20 C 0.1411(4) 0.6666(3) 0.28437(13) 0.0266(6) Uani 1 1 d .
H20A H 0.0815 0.7224 0.3123 0.040 Uiso 1 1 calc R
H20B H 0.0916 0.5831 0.2839 0.040 Uiso 1 1 calc R
H20C H 0.1410 0.7016 0.2420 0.040 Uiso 1 1 calc R
C21 C 0.3326(3) 0.5371(3) 0.17703(12) 0.0197(6) Uani 1 1 d .
C23 C 0.7382(4) 0.5439(3) 0.56631(14) 0.0324(7) Uani 1 1 d .
H23 H 0.7598 0.6164 0.5909 0.039 Uiso 1 1 calc R
C24 C 0.4099(3) 0.5401(3) 0.28929(11) 0.0163(5) Uani 1 1 d .
C25 C 0.2583(4) 0.5293(3) 0.06778(13) 0.0320(7) Uani 1 1 d .
H25A H 0.1546 0.5693 0.0627 0.048 Uiso 1 1 calc R
H25B H 0.2719 0.4643 0.0357 0.048 Uiso 1 1 calc R
H25C H 0.3416 0.5928 0.0634 0.048 Uiso 1 1 calc R
C26 C 0.3877(3) 0.4416(3) 0.34411(11) 0.0161(5) Uani 1 1 d .
H26 H 0.4345 0.3605 0.3292 0.019 Uiso 1 1 calc R
C1 C 0.2141(5) 0.3430(3) 0.13445(16) 0.0442(10) Uani 1 1 d .
H1A H 0.3024 0.2857 0.1258 0.066 Uiso 1 1 calc R
H1B H 0.1293 0.3284 0.1041 0.066 Uiso 1 1 calc R
H1C H 0.1741 0.3275 0.1768 0.066 Uiso 1 1 calc R

loop_
_atom_site_aniso_label
_atom_site_aniso_U_11
_atom_site_aniso_U_22
_atom_site_aniso_U_33
_atom_site_aniso_U_23
_atom_site_aniso_U_13
_atom_site_aniso_U_12
O1 0.0218(10) 0.0314(13) 0.0200(10) -0.0038(8) 0.0040(7) -0.0008(8)
O2 0.0331(11) 0.0239(12) 0.0236(11) -0.0065(7) -0.0077(8) -0.0043(10)
O3 0.0227(10) 0.0204(11) 0.0192(10) 0.0028(7) -0.0023(8) -0.0012(8)
O4 0.0347(12) 0.0195(12) 0.0215(11) -0.0024(7) 0.0018(8) 0.0043(9)
C5 0.0199(13) 0.0195(16) 0.0149(14) -0.0011(10) 0.0018(10) -0.0038(10)
O6 0.0321(11) 0.0169(12) 0.0187(10) 0.0031(7) -0.0027(8) -0.0032(8)
C7 0.0228(14) 0.0252(17) 0.0102(14) 0.0022(10) 0.0007(10) 0.0012(11)
C8 0.0256(15) 0.0207(17) 0.0139(14) 0.0037(10) 0.0040(10) 0.0033(12)
N9 0.0190(10) 0.0180(13) 0.0148(11) 0.0021(8) -0.0032(8) -0.0014(9)
C10 0.0216(14) 0.0276(17) 0.0189(15) 0.0018(10) 0.0002(10) -0.0022(12)
C11 0.0192(13) 0.0241(16) 0.0164(14) -0.0007(10) 0.0032(10) -0.0023(11)
N12 0.0322(13) 0.0217(15) 0.0162(12) 0.0024(9) -0.0063(9) -0.0055(11)
C13 0.0291(15) 0.0293(19) 0.0210(16) 0.0037(12) -0.0053(12) -0.0024(13)
C14 0.0216(15) 0.038(2) 0.0266(17) 0.0015(12) 0.0070(11) -0.0005(13)
C15 0.0193(13) 0.0178(16) 0.0259(16) 0.0017(10) 0.0032(10) 0.0021(11)
C16 0.0228(14) 0.0185(16) 0.0145(14) 0.0026(10) -0.0001(10) -0.0014(11)
C17 0.0318(17) 0.047(2) 0.0198(17) -0.0011(12) -0.0109(12) -0.0011(14)
C18 0.0212(12) 0.0197(15) 0.0122(13) -0.0024(10) 0.0023(10) -0.0014(11)
C19 0.0186(14) 0.041(2) 0.0230(16) 0.0053(12) -0.0006(11) -0.0053(13)
C20 0.0247(15) 0.0315(18) 0.0235(16) 0.0015(11) 0.0029(11) 0.0111(13)
C21 0.0186(13) 0.0241(17) 0.0164(14) 0.0028(10) 0.0001(10) 0.0005(11)
C23 0.0386(18) 0.036(2) 0.0223(17) -0.0078(12) -0.0082(13) -0.0075(15)
C24 0.0206(13) 0.0173(16) 0.0109(14) -0.0002(9) 0.0000(9) 0.0005(11)
C25 0.0441(18) 0.0345(19) 0.0174(15) 0.0036(12) -0.0101(13) -0.0061(15)
C26 0.0210(13) 0.0146(15) 0.0126(13) 0.0018(9) -0.0014(9) -0.0001(10)
C1 0.071(3) 0.030(2) 0.0319(19) 0.0086(13) -0.0203(17) -0.0198(18)

loop_
_atom_type_symbol
_atom_type_description
_atom_type_scat_dispersion_real
_atom_type_scat_dispersion_imag
_atom_type_scat_source
C C 0.0181 0.0091 'International Tables Vol C Tables 4.2.6.8 and 6.1.1.4'
H H 0.0000 0.0000 'International Tables Vol C Tables 4.2.6.8 and 6.1.1.4'
N N 0.0311 0.0180 'International Tables Vol C Tables 4.2.6.8 and 6.1.1.4'
O O 0.0492 0.0322 'International Tables Vol C Tables 4.2.6.8 and 6.1.1.4'

loop_
_geom_angle_atom_site_label_1
_geom_angle_atom_site_label_2
_geom_angle_atom_site_label_3
_geom_angle
C14 O1 C7 106.8(2)
C23 O2 C11 106.4(2)
C18 C5 C11 124.6(3)
O1 C7 C26 116.4(2)
C10 C7 O1 109.6(3)
C10 C7 C26 133.9(3)
O4 C8 C20 121.3(3)
O4 C8 C24 118.6(3)
C20 C8 C24 120.0(2)
C21 N9 C24 122.9(2)
C7 C10 C19 106.8(3)
O2 C11 C5 118.2(2)
C13 C11 O2 109.5(3)
C13 C11 C5 132.3(3)
C21 N12 C25 119.5(2)
C21 N12 C1 124.2(2)
C1 N12 C25 116.2(2)
C11 C13 C17 106.9(3)
C19 C14 O1 110.7(3)
O3 C16 C15 109.9(2)
O3 C16 C24 111.8(2)
C15 C16 C24 112.8(2)
C23 C17 C13 106.7(3)
C5 C18 C26 122.0(3)
C14 C19 C10 106.1(3)
O6 C21 N9 121.3(2)
O6 C21 N12 121.0(2)
N12 C21 N9 117.7(3)
C17 C23 O2 110.6(3)
C8 C24 C16 109.9(2)
C8 C24 C26 105.8(2)
N9 C24 C8 112.9(2)
N9 C24 C16 113.1(2)
N9 C24 C26 105.5(2)
C16 C24 C26 109.2(2)
C7 C26 C18 110.0(2)
C7 C26 C24 113.2(2)
C18 C26 C24 113.3(2)

loop_
_geom_bond_atom_site_label_1
_geom_bond_atom_site_label_2
_geom_bond_distance
O1 C7 1.377(3)
O1 C14 1.363(3)
O2 C11 1.375(4)
O2 C23 1.374(3)
O3 C16 1.435(3)
O4 C8 1.210(3)
C5 C11 1.443(4)
C5 C18 1.328(4)
O6 C21 1.255(3)
C7 C10 1.349(4)
C7 C26 1.496(4)
C8 C20 1.512(4)
C8 C24 1.538(4)
N9 C21 1.363(3)
N9 C24 1.470(3)
C10 C19 1.436(4)
C11 C13 1.355(4)
N12 C21 1.343(4)
N12 C25 1.459(4)
N12 C1 1.446(4)
C13 C17 1.422(4)
C14 C19 1.347(4)
C15 C16 1.516(4)
C16 C24 1.552(4)
C17 C23 1.337(5)
C18 C26 1.510(3)
C24 C26 1.582(3)
